data_7706568
loop_
_publ_author_name
'Sahu, Pradip Kumar'
'Mondal, Arpan'
'Konar, Sanjit'

_publ_section_title
;
 A trapped hexaaqua Co<sup>II</sup> complex between the polyanionic sheets
 of decavanadate reveals high axial anisotropy and field induced SIM
 behaviour.
;
_journal_issue 11
_journal_name_full 'Dalton transactions (Cambridge, England : 2003)'
_journal_page_first 3825
_journal_page_last 3831
_journal_paper_doi 10.1039/d0dt04339g
_journal_volume 50
_journal_year 2021
_chemical_formula_moiety 'Co H12 O6, H28 Na4 O42 V10, 4(H2 O)'
_chemical_formula_sum 'Co H48 Na4 O52 V10'
_chemical_formula_weight 1540.67
_space_group_crystal_system triclinic
_space_group_IT_number 2
_space_group_name_Hall '-P 1'
_space_group_name_H-M_alt 'P -1'
_atom_sites_solution_hydrogens mixed
_atom_sites_solution_primary iterative
_audit_creation_date 2020-07-10
_audit_creation_method
;
Olex2 1.2
(compiled 2018.05.29 svn.r3508 for OlexSys, GUI svn.r5506)
;
_audit_update_record
;
2020-07-11 deposited with the CCDC.	2021-02-04 downloaded from the CCDC.
;
_cell_angle_alpha 105.173(2)
_cell_angle_beta 97.581(2)
_cell_angle_gamma 100.899(2)
_cell_formula_units_Z 1
_cell_length_a 9.0156(6)
_cell_length_b 11.2788(7)
_cell_length_c 11.6948(8)
_cell_measurement_reflns_used 9899
_cell_measurement_temperature 140(2)
_cell_measurement_theta_max 26.42
_cell_measurement_theta_min 2.34
_cell_volume 1106.19(13)
_computing_cell_refinement 'Bruker SAINT'
_computing_data_collection 'Bruker APEX2'
_computing_data_reduction 'Bruker SAINT'
_computing_molecular_graphics 'Olex2 (Dolomanov et al., 2009)'
_computing_publication_material 'Olex2 (Dolomanov et al., 2009)'
_computing_structure_refinement 'ShelXL (Sheldrick, 2015)'
_computing_structure_solution 'olex2.solve (Bourhis et al., 2015)'
_diffrn_ambient_temperature 140.0
_diffrn_measured_fraction_theta_full 0.999
_diffrn_measured_fraction_theta_max 0.997
_diffrn_measurement_device_type 'Bruker APEX-II CCD'
_diffrn_measurement_method '\f and \w scans'
_diffrn_radiation_type MoK\a
_diffrn_radiation_wavelength 0.71073
_diffrn_reflns_av_R_equivalents 0.0829
_diffrn_reflns_av_unetI/netI 0.0421
_diffrn_reflns_Laue_measured_fraction_full 0.999
_diffrn_reflns_Laue_measured_fraction_max 0.997
_diffrn_reflns_limit_h_max 11
_diffrn_reflns_limit_h_min -11
_diffrn_reflns_limit_k_max 14
_diffrn_reflns_limit_k_min -14
_diffrn_reflns_limit_l_max 14
_diffrn_reflns_limit_l_min -14
_diffrn_reflns_number 23961
_diffrn_reflns_point_group_measured_fraction_full 0.999
_diffrn_reflns_point_group_measured_fraction_max 0.997
_diffrn_reflns_theta_full 25.242
_diffrn_reflns_theta_max 26.436
_diffrn_reflns_theta_min 2.344
_exptl_absorpt_coefficient_mu 2.549
_exptl_absorpt_correction_type none
_exptl_crystal_colour orange
_exptl_crystal_colour_primary orange
_exptl_crystal_density_diffrn 2.313
_exptl_crystal_description cubic
_exptl_crystal_F_000 765
_exptl_crystal_size_max 0.65
_exptl_crystal_size_mid 0.6
_exptl_crystal_size_min 0.55
_refine_diff_density_max 0.678
_refine_diff_density_min -0.672
_refine_diff_density_rms 0.121
_refine_ls_extinction_method none
_refine_ls_goodness_of_fit_ref 1.102
_refine_ls_hydrogen_treatment constr
_refine_ls_matrix_type full
_refine_ls_number_parameters 335
_refine_ls_number_reflns 4549
_refine_ls_number_restraints 2
_refine_ls_restrained_S_all 1.103
_refine_ls_R_factor_all 0.0453
_refine_ls_R_factor_gt 0.0374
_refine_ls_shift/su_max 0.001
_refine_ls_shift/su_mean 0.000
_refine_ls_structure_factor_coef Fsqd
_refine_ls_weighting_details 'w=1/[\s^2^(Fo^2^)+(0.0259P)^2^+3.2096P] where P=(Fo^2^+2Fc^2^)/3'
_refine_ls_weighting_scheme calc
_refine_ls_wR_factor_gt 0.0862
_refine_ls_wR_factor_ref 0.0903
_reflns_Friedel_coverage 0.000
_reflns_number_gt 3994
_reflns_number_total 4549
_reflns_threshold_expression 'I > 2\s(I)'
_cod_data_source_file d0dt04339g2.cif
_cod_data_source_block ps_a
_cod_depositor_comments 'Adding full bibliography for 7706568.cif.'
_cod_database_code 7706568
_shelx_shelxl_version_number 2018/1
_shelx_space_group_comment
;
The symmetry employed for this shelxl refinement is uniquely defined
by the following loop, which should always be used as a source of
symmetry information in preference to the above space-group names.
They are only intended as comments.
;
_olex2_refinement_description
;
1. Fixed Uiso
 At 1.2 times of:
  {H23A,H23B} of O23, {H21A,H21B} of O21, {H24A,H24B} of O24, {H18A,H18B} of O18
 At 1.5 times of:
  {H26A,H26B} of O26, {H2A,H2B} of O2, {H25A,H25B} of O25, {H22A,H22B} of O22,
   {H1A,H1B} of O1, {H27A,H27B} of O27, {H19A,H19B} of O19, {H3A,H3B} of O3,
  {H20A,H20B} of O20
2. Restrained distances
 Na2-H19A \\sim Na2-H19B
 with sigma of 0.02
 Co1-H1A \\sim Co1-H1B
 with sigma of 0.02
3. Others
 Fixed Sof: O27(0.65) H27A(0.65) H27B(0.65) O26(0.35) H26A(0.35) H26B(0.35)
4.a Free rotating group:
 O25(H25A,H25B), O19(H19A,H19B), O1(H1A,H1B), O27(H27A,H27B), O26(H26A,H26B)
4.b Rotating group:
 O2(H2A,H2B), O3(H3A,H3B), O22(H22A,H22B), O20(H20A,H20B)
4.c Secondary CH2 refined with riding coordinates:
 O23(H23A,H23B), O21(H21A,H21B), O18(H18A,H18B), O24(H24A,H24B)
;
_olex2_submission_special_instructions 'No special instructions were received'

loop_
_space_group_symop_operation_xyz
'x, y, z'
'-x, -y, -z'

loop_
_atom_site_label
_atom_site_type_symbol
_atom_site_fract_x
_atom_site_fract_y
_atom_site_fract_z
_atom_site_U_iso_or_equiv
_atom_site_adp_type
_atom_site_occupancy
_atom_site_site_symmetry_order
_atom_site_calc_flag
_atom_site_refinement_flags_posn
_atom_site_refinement_flags_adp
_atom_site_refinement_flags_occupancy
_atom_site_disorder_assembly
_atom_site_disorder_group
Co1 Co 1.000000 0.500000 0.500000 0.01016(15) Uani 1 2 d DS T P . .
V2 V 0.68766(6) 0.55439(5) 0.02377(5) 0.00538(12) Uani 1 1 d . . . . .
V1 V 0.52716(6) 0.47454(5) 0.22488(5) 0.00713(13) Uani 1 1 d . . . . .
V3 V 0.45975(6) 0.73187(5) 0.00012(5) 0.00685(13) Uani 1 1 d . . . . .
V5 V 0.66135(6) 0.75659(5) 0.24623(5) 0.00916(13) Uani 1 1 d . . . . .
V4 V 0.31353(6) 0.65789(5) 0.20367(5) 0.00949(13) Uani 1 1 d . . . . .
Na3 Na 1.000000 1.000000 1.000000 0.0120(4) Uani 1 2 d S T P . .
Na2 Na 0.78942(16) 0.90724(13) 0.70538(12) 0.0162(3) Uani 1 1 d D . . . .
Na1 Na 1.000000 1.000000 0.500000 0.0180(4) Uani 1 2 d S T P . .
O10 O 0.6094(2) 0.64920(19) -0.07862(19) 0.0053(4) Uani 1 1 d . . . . .
O5 O 0.6706(2) 0.4333(2) 0.1099(2) 0.0073(4) Uani 1 1 d . . . . .
O8 O 0.7969(2) 0.6810(2) 0.1331(2) 0.0091(5) Uani 1 1 d . . . . .
O17 O 0.4956(2) 0.59058(19) 0.09877(19) 0.0066(4) Uani 1 1 d . . . . .
O9 O 0.8057(2) 0.4961(2) -0.0663(2) 0.0091(5) Uani 1 1 d . . . . .
O6 O 0.6724(3) 0.6212(2) 0.3077(2) 0.0112(5) Uani 1 1 d . . . . .
O4 O 0.5555(3) 0.3811(2) 0.3053(2) 0.0127(5) Uani 1 1 d . . . . .
O16 O 0.6101(3) 0.8313(2) 0.1239(2) 0.0091(5) Uani 1 1 d . . . . .
O11 O 0.4305(3) 0.8228(2) -0.0825(2) 0.0129(5) Uani 1 1 d . . . . .
O23 O 0.8403(3) 0.8103(2) 0.8586(2) 0.0133(5) Uani 1 1 d . . . . .
H23A H 0.896479 0.743108 0.835111 0.016 Uiso 1 1 calc R . . . .
H23B H 0.746439 0.777650 0.886898 0.016 Uiso 1 1 calc R . . . .
O12 O 0.3055(3) 0.7423(2) 0.0887(2) 0.0108(5) Uani 1 1 d . . . . .
O7 O 0.3676(3) 0.5333(2) 0.2727(2) 0.0105(5) Uani 1 1 d . . . . .
O14 O 0.4823(3) 0.7741(2) 0.2996(2) 0.0130(5) Uani 1 1 d . . . . .
O21 O 0.9288(3) 1.1187(2) 0.8674(2) 0.0130(5) Uani 1 1 d . . . . .
H21A H 1.017324 1.166956 0.843947 0.016 Uiso 1 1 calc R . . . .
H21B H 0.859004 1.173094 0.896444 0.016 Uiso 1 1 calc R . . . .
O2 O 0.9646(3) 0.6369(2) 0.4143(2) 0.0140(5) Uani 1 1 d . . . . .
H2A H 1.018396 0.634532 0.356015 0.021 Uiso 1 1 d GR . . . .
H2B H 0.868095 0.618129 0.375692 0.021 Uiso 1 1 d GR . . . .
O25 O 0.9582(3) 0.3599(2) 0.1407(2) 0.0168(5) Uani 1 1 d . . . . .
H25A H 0.870277 0.364720 0.103534 0.025 Uiso 1 1 d G . . . .
H25B H 1.026488 0.410851 0.119039 0.025 Uiso 1 1 d G . . . .
O3 O 0.8649(3) 0.3565(2) 0.3525(2) 0.0194(6) Uani 1 1 d . . . . .
H3A H 0.890309 0.368331 0.286311 0.029 Uiso 1 1 d GR . . . .
H3B H 0.769477 0.362393 0.347000 0.029 Uiso 1 1 d GR . . . .
O13 O 0.1726(3) 0.6888(2) 0.2692(2) 0.0169(5) Uani 1 1 d . . . . .
O22 O 1.1881(3) 0.9542(2) 0.8761(2) 0.0166(5) Uani 1 1 d . . . . .
H22A H 1.240548 0.903438 0.901120 0.025 Uiso 1 1 d GR . . . .
H22B H 1.259856 1.023848 0.886139 0.025 Uiso 1 1 d GR . . . .
O19 O 0.6439(3) 0.7136(2) 0.5556(2) 0.0191(6) Uani 1 1 d . . . . .
H19A H 0.558157 0.671481 0.566432 0.029 Uiso 1 1 d DG . . . .
H19B H 0.630254 0.702690 0.478171 0.029 Uiso 1 1 d DG . . . .
O1 O 0.8065(3) 0.5294(3) 0.5717(3) 0.0232(6) Uani 1 1 d . . . . .
H1A H 0.765114 0.494150 0.621383 0.035 Uiso 1 1 d DG . . . .
H1B H 0.760283 0.590128 0.569680 0.035 Uiso 1 1 d DG . . . .
O18 O 1.0142(3) 0.8696(2) 0.6328(2) 0.0184(5) Uani 1 1 d . . . . .
H18A H 1.004396 0.779751 0.589037 0.022 Uiso 1 1 calc R . . . .
H18B H 1.107853 0.901381 0.696780 0.022 Uiso 1 1 calc R . . . .
O24 O 0.8028(3) 1.0532(2) 0.5938(2) 0.0208(6) Uani 1 1 d . . . . .
H24A H 0.706232 1.038311 0.535416 0.025 Uiso 1 1 calc R . . . .
H24B H 0.830409 1.141710 0.646264 0.025 Uiso 1 1 calc R . . . .
O15 O 0.7923(3) 0.8667(2) 0.3413(2) 0.0178(5) Uani 1 1 d . . . . .
O20 O 0.5631(3) 0.9588(2) 0.7666(2) 0.0229(6) Uani 1 1 d . . . . .
H20A H 0.581863 1.039900 0.808541 0.034 Uiso 1 1 d GR . . . .
H20B H 0.534781 0.918559 0.818979 0.034 Uiso 1 1 d GR . . . .
O27 O 0.3835(8) 0.8540(8) 0.5339(6) 0.0614(18) Uani 0.65 1 d . . . A 1
H27A H 0.448944 0.823115 0.493600 0.092 Uiso 0.65 1 d G . . A 1
H27B H 0.432064 0.881338 0.608599 0.092 Uiso 0.65 1 d G . . A 1
O26 O 0.4695(14) 0.9391(11) 0.5169(10) 0.048(3) Uani 0.35 1 d . . . A -1
H26A H 0.501634 0.876751 0.474492 0.071 Uiso 0.35 1 d G . . A -1
H26B H 0.513733 0.950471 0.590983 0.071 Uiso 0.35 1 d G . . A -1

loop_
_atom_site_aniso_label
_atom_site_aniso_U_11
_atom_site_aniso_U_22
_atom_site_aniso_U_33
_atom_site_aniso_U_23
_atom_site_aniso_U_13
_atom_site_aniso_U_12
Co1 0.0105(3) 0.0111(3) 0.0132(3) 0.0069(3) 0.0070(2) 0.0051(2)
V2 0.0038(2) 0.0060(3) 0.0072(3) 0.0031(2) 0.0018(2) 0.00098(19)
V1 0.0099(3) 0.0072(3) 0.0049(3) 0.0033(2) 0.0020(2) 0.0008(2)
V3 0.0081(3) 0.0059(3) 0.0088(3) 0.0042(2) 0.0035(2) 0.0029(2)
V5 0.0115(3) 0.0076(3) 0.0064(3) 0.0011(2) 0.0015(2) -0.0011(2)
V4 0.0113(3) 0.0079(3) 0.0112(3) 0.0027(2) 0.0082(2) 0.0032(2)
Na3 0.0116(9) 0.0117(9) 0.0123(9) 0.0040(7) 0.0013(7) 0.0021(7)
Na2 0.0183(7) 0.0207(7) 0.0129(7) 0.0074(6) 0.0061(6) 0.0072(6)
Na1 0.0180(10) 0.0227(11) 0.0077(9) 0.0005(8) 0.0034(8) -0.0041(8)
O10 0.0060(10) 0.0054(10) 0.0053(10) 0.0025(8) 0.0022(8) 0.0008(8)
O5 0.0058(10) 0.0089(11) 0.0084(11) 0.0051(9) 0.0003(8) 0.0013(8)
O8 0.0063(10) 0.0102(11) 0.0111(11) 0.0052(9) 0.0004(9) 0.0006(9)
O17 0.0073(10) 0.0067(10) 0.0073(11) 0.0036(9) 0.0032(9) 0.0016(8)
O9 0.0081(11) 0.0077(11) 0.0134(12) 0.0050(9) 0.0046(9) 0.0022(9)
O6 0.0143(12) 0.0105(11) 0.0066(11) 0.0030(9) 0.0000(9) -0.0014(9)
O4 0.0158(12) 0.0124(11) 0.0102(12) 0.0075(9) 0.0002(9) -0.0001(9)
O16 0.0117(11) 0.0071(10) 0.0087(11) 0.0024(9) 0.0042(9) 0.0009(9)
O11 0.0146(12) 0.0105(11) 0.0179(13) 0.0086(10) 0.0054(10) 0.0053(9)
O23 0.0113(11) 0.0138(12) 0.0168(12) 0.0079(10) 0.0053(10) 0.0012(9)
O12 0.0124(11) 0.0089(11) 0.0163(12) 0.0063(9) 0.0101(9) 0.0060(9)
O7 0.0159(12) 0.0090(11) 0.0083(11) 0.0034(9) 0.0071(9) 0.0024(9)
O14 0.0182(12) 0.0101(11) 0.0108(12) 0.0011(9) 0.0092(10) 0.0020(9)
O21 0.0131(11) 0.0123(12) 0.0160(12) 0.0063(10) 0.0042(10) 0.0043(9)
O2 0.0127(12) 0.0204(13) 0.0148(12) 0.0108(10) 0.0086(10) 0.0060(10)
O25 0.0091(11) 0.0226(13) 0.0215(14) 0.0141(11) 0.0010(10) 0.0013(10)
O3 0.0185(13) 0.0199(13) 0.0209(14) 0.0061(11) 0.0044(11) 0.0071(11)
O13 0.0207(13) 0.0126(12) 0.0219(14) 0.0051(10) 0.0156(11) 0.0063(10)
O22 0.0120(12) 0.0121(12) 0.0293(15) 0.0115(11) 0.0059(11) 0.0024(10)
O19 0.0225(14) 0.0214(14) 0.0122(13) 0.0055(11) 0.0060(10) -0.0001(11)
O1 0.0269(15) 0.0301(15) 0.0300(16) 0.0223(13) 0.0213(12) 0.0187(12)
O18 0.0200(13) 0.0114(12) 0.0245(14) 0.0040(10) 0.0088(11) 0.0040(10)
O24 0.0301(15) 0.0151(13) 0.0163(13) 0.0018(11) 0.0081(11) 0.0045(11)
O15 0.0215(13) 0.0138(12) 0.0120(12) 0.0012(10) -0.0011(10) -0.0040(10)
O20 0.0315(15) 0.0192(13) 0.0273(15) 0.0118(12) 0.0199(12) 0.0117(12)
O27 0.057(4) 0.098(6) 0.044(4) 0.023(4) 0.012(3) 0.049(4)
O26 0.050(7) 0.047(7) 0.042(6) 0.009(5) -0.005(5) 0.014(5)

loop_
_atom_type_symbol
_atom_type_description
_atom_type_scat_dispersion_real
_atom_type_scat_dispersion_imag
_atom_type_scat_source
Co Co 0.3494 0.9721 'International Tables Vol C Tables 4.2.6.8 and 6.1.1.4'
H H 0.0000 0.0000 'International Tables Vol C Tables 4.2.6.8 and 6.1.1.4'
Na Na 0.0362 0.0249 'International Tables Vol C Tables 4.2.6.8 and 6.1.1.4'
O O 0.0106 0.0060 'International Tables Vol C Tables 4.2.6.8 and 6.1.1.4'
V V 0.3005 0.5294 'International Tables Vol C Tables 4.2.6.8 and 6.1.1.4'

loop_
_geom_angle_atom_site_label_1
_geom_angle_atom_site_label_2
_geom_angle_atom_site_label_3
_geom_angle
_geom_angle_site_symmetry_1
_geom_angle_site_symmetry_3
_geom_angle_publ_flag
O2 Co1 O2 180.0 . 2_766 ?
O3 Co1 O2 91.12(10) 2_766 2_766 ?
O3 Co1 O2 88.88(10) . 2_766 ?
O3 Co1 O2 88.88(10) 2_766 . ?
O3 Co1 O2 91.12(10) . . ?
O3 Co1 O3 180.0 2_766 . ?
O1 Co1 O2 85.92(10) 2_766 2_766 ?
O1 Co1 O2 85.92(10) . . ?
O1 Co1 O2 94.08(10) 2_766 . ?
O1 Co1 O2 94.08(10) . 2_766 ?
O1 Co1 O3 91.00(11) . . ?
O1 Co1 O3 90.99(11) 2_766 2_766 ?
O1 Co1 O3 89.00(11) . 2_766 ?
O1 Co1 O3 89.00(11) 2_766 . ?
O1 Co1 O1 180.0 2_766 . ?
O10 V2 O17 79.75(8) . 2_665 ?
O10 V2 O17 80.13(9) . . ?
O5 V2 O10 155.04(9) . . ?
O5 V2 O17 81.16(9) . . ?
O5 V2 O17 80.36(9) . 2_665 ?
O8 V2 O10 96.01(10) . . ?
O8 V2 O5 99.81(10) . . ?
O8 V2 O17 166.34(10) . 2_665 ?
O8 V2 O17 88.31(10) . . ?
O8 V2 O9 106.97(11) . . ?
O17 V2 O17 78.19(9) . 2_665 ?
O9 V2 O10 95.82(10) . . ?
O9 V2 O5 97.85(10) . . ?
O9 V2 O17 164.57(10) . . ?
O9 V2 O17 86.45(9) . 2_665 ?
O10 V1 O5 76.04(9) 2_665 . ?
O10 V1 O17 76.72(8) 2_665 . ?
O5 V1 O17 75.31(8) . . ?
O6 V1 O10 154.52(10) . 2_665 ?
O6 V1 O5 88.48(10) . . ?
O6 V1 O17 79.86(9) . . ?
O4 V1 O10 99.83(10) . 2_665 ?
O4 V1 O5 99.47(11) . . ?
O4 V1 O17 174.25(11) . . ?
O4 V1 O6 102.63(11) . . ?
O4 V1 O7 104.15(12) . . ?
O7 V1 O10 91.09(10) . 2_665 ?
O7 V1 O5 154.75(10) . . ?
O7 V1 O17 80.66(9) . . ?
O7 V1 O6 94.92(11) . . ?
O10 V3 O5 76.44(9) . 2_665 ?
O10 V3 O17 76.22(8) . . ?
O5 V3 O17 75.54(8) 2_665 . ?
O16 V3 O10 91.07(10) . . ?
O16 V3 O5 155.09(10) . 2_665 ?
O16 V3 O17 80.62(9) . . ?
O16 V3 O12 94.43(10) . . ?
O11 V3 O10 100.47(11) . . ?
O11 V3 O5 99.62(11) . 2_665 ?
O11 V3 O17 174.61(10) . . ?
O11 V3 O16 103.84(11) . . ?
O11 V3 O12 102.17(11) . . ?
O12 V3 O10 154.66(10) . . ?
O12 V3 O5 88.66(10) . 2_665 ?
O12 V3 O17 80.30(9) . . ?
O8 V5 O17 74.92(8) . . ?
O6 V5 O8 84.38(10) . . ?
O6 V5 O17 77.85(9) . . ?
O6 V5 O16 154.45(10) . . ?
O16 V5 O8 83.14(9) . . ?
O16 V5 O17 77.42(8) . . ?
O14 V5 O8 156.66(10) . . ?
O14 V5 O17 81.78(9) . . ?
O14 V5 O6 92.10(11) . . ?
O14 V5 O16 90.61(10) . . ?
O15 V5 O8 98.39(12) . . ?
O15 V5 O17 173.29(11) . . ?
O15 V5 O6 101.22(12) . . ?
O15 V5 O16 102.59(12) . . ?
O15 V5 O14 104.92(12) . . ?
O9 V4 O17 75.04(8) 2_665 . ?
O12 V4 O17 78.83(9) . . ?
O12 V4 O9 84.85(10) . 2_665 ?
O12 V4 O7 154.80(10) . . ?
O7 V4 O17 76.82(9) . . ?
O7 V4 O9 82.72(9) . 2_665 ?
O14 V4 O17 81.97(9) . . ?
O14 V4 O9 156.92(10) . 2_665 ?
O14 V4 O12 92.80(11) . . ?
O14 V4 O7 90.16(10) . . ?
O13 V4 O17 173.20(10) . . ?
O13 V4 O9 98.46(11) . 2_665 ?
O13 V4 O12 102.84(12) . . ?
O13 V4 O7 100.61(11) . . ?
O13 V4 O14 104.44(12) . . ?
O23 Na3 O23 180.00(11) . 2_777 ?
O23 Na3 O21 89.95(8) 2_777 2_777 ?
O23 Na3 O21 90.05(8) . 2_777 ?
O23 Na3 O21 89.95(8) . . ?
O23 Na3 O21 90.05(8) 2_777 . ?
O23 Na3 O22 83.41(8) 2_777 2_777 ?
O23 Na3 O22 96.59(8) . 2_777 ?
O23 Na3 O22 83.41(8) . . ?
O23 Na3 O22 96.59(8) 2_777 . ?
O21 Na3 O21 180.0 . 2_777 ?
O21 Na3 O22 85.09(8) . . ?
O21 Na3 O22 85.09(8) 2_777 2_777 ?
O21 Na3 O22 94.91(8) . 2_777 ?
O21 Na3 O22 94.91(8) 2_777 . ?
O22 Na3 O22 180.0 2_777 . ?
O23 Na2 O21 86.00(9) . . ?
O23 Na2 O19 94.96(10) . . ?
O23 Na2 O20 93.96(10) . . ?
O19 Na2 O21 176.32(10) . . ?
O18 Na2 O23 91.49(10) . . ?
O18 Na2 O21 94.80(9) . . ?
O18 Na2 O19 88.73(10) . . ?
O18 Na2 O20 174.39(11) . . ?
O24 Na2 O23 162.05(11) . . ?
O24 Na2 O21 77.25(9) . . ?
O24 Na2 O19 102.16(10) . . ?
O24 Na2 O18 83.62(10) . . ?
O24 Na2 O20 90.78(10) . . ?
O20 Na2 O21 84.24(10) . . ?
O20 Na2 O19 92.14(11) . . ?
O18 Na1 O18 180.0 2_776 . ?
O24 Na1 O18 83.71(9) 2_776 2_776 ?
O24 Na1 O18 83.71(9) . . ?
O24 Na1 O18 96.29(9) 2_776 . ?
O24 Na1 O18 96.29(9) . 2_776 ?
O24 Na1 O24 180.0 . 2_776 ?
O24 Na1 O15 83.18(9) . . ?
O24 Na1 O15 96.82(9) 2_776 . ?
O24 Na1 O15 96.82(9) . 2_776 ?
O24 Na1 O15 83.18(9) 2_776 2_776 ?
O15 Na1 O18 100.80(9) . . ?
O15 Na1 O18 79.20(9) . 2_776 ?
O15 Na1 O18 100.80(9) 2_776 2_776 ?
O15 Na1 O18 79.20(9) 2_776 . ?
O15 Na1 O15 180.0 . 2_776 ?
V2 O10 V1 107.67(10) . 2_665 ?
V2 O10 V3 107.39(10) . . ?
V3 O10 V1 101.12(9) . 2_665 ?
V2 O5 V1 107.64(10) . . ?
V2 O5 V3 108.92(10) . 2_665 ?
V3 O5 V1 98.95(9) 2_665 . ?
V2 O8 V5 109.16(11) . . ?
V2 O17 V2 101.81(9) . 2_665 ?
V2 O17 V1 93.20(8) . . ?
V2 O17 V1 92.98(8) 2_665 . ?
V2 O17 V3 93.35(8) . . ?
V2 O17 V3 92.74(8) 2_665 . ?
V2 O17 V5 87.54(8) . . ?
V2 O17 V5 170.64(11) 2_665 . ?
V2 O17 V4 170.60(11) . . ?
V2 O17 V4 87.58(8) 2_665 . ?
V1 O17 V3 170.25(11) . . ?
V1 O17 V5 86.66(7) . . ?
V1 O17 V4 86.64(8) . . ?
V3 O17 V5 86.41(7) . . ?
V3 O17 V4 85.72(7) . . ?
V5 O17 V4 83.07(7) . . ?
V2 O9 V4 110.86(11) . 2_665 ?
V1 O6 V5 114.31(11) . . ?
V3 O16 V5 114.75(11) . . ?
Na3 O23 H23A 112.9 . . ?
Na3 O23 H23B 112.9 . . ?
Na2 O23 Na3 94.30(9) . . ?
Na2 O23 H23A 112.9 . . ?
Na2 O23 H23B 112.9 . . ?
H23A O23 H23B 110.3 . . ?
V4 O12 V3 114.03(12) . . ?
V1 O7 V4 115.09(12) . . ?
V4 O14 V5 113.17(12) . . ?
Na3 O21 Na2 88.69(8) . . ?
Na3 O21 H21A 113.9 . . ?
Na3 O21 H21B 113.9 . . ?
Na2 O21 H21A 113.9 . . ?
Na2 O21 H21B 113.9 . . ?
H21A O21 H21B 111.1 . . ?
Co1 O2 H2A 110.4 . . ?
Co1 O2 H2B 110.1 . . ?
H2A O2 H2B 103.6 . . ?
H25A O25 H25B 104.5 . . ?
Co1 O3 H3A 109.4 . . ?
Co1 O3 H3B 109.4 . . ?
H3A O3 H3B 104.4 . . ?
Na3 O22 H22A 110.4 . . ?
Na3 O22 H22B 110.2 . . ?
H22A O22 H22B 103.6 . . ?
Na2 O19 H19A 121.2 . . ?
Na2 O19 H19B 123.9 . . ?
H19A O19 H19B 104.5 . . ?
Co1 O1 H1A 127.9 . . ?
Co1 O1 H1B 126.7 . . ?
H1A O1 H1B 104.5 . . ?
Na2 O18 Na1 94.20(9) . . ?
Na2 O18 H18A 112.9 . . ?
Na2 O18 H18B 112.9 . . ?
Na1 O18 H18A 112.9 . . ?
Na1 O18 H18B 112.9 . . ?
H18A O18 H18B 110.3 . . ?
Na2 O24 H24A 112.3 . . ?
Na2 O24 H24B 112.3 . . ?
Na1 O24 Na2 97.54(10) . . ?
Na1 O24 H24A 112.3 . . ?
Na1 O24 H24B 112.3 . . ?
H24A O24 H24B 109.9 . . ?
V5 O15 Na1 168.78(15) . . ?
Na2 O20 H20A 110.6 . . ?
Na2 O20 H20B 110.3 . . ?
H20A O20 H20B 103.5 . . ?
H27A O27 H27B 104.5 . . ?
O26 O27 H27A 71.8 . . ?
O26 O27 H27B 86.9 . . ?
O27 O26 H26A 81.4 . . ?
O27 O26 H26B 83.4 . . ?
H26A O26 H26B 104.5 . . ?

loop_
_geom_bond_atom_site_label_1
_geom_bond_atom_site_label_2
_geom_bond_distance
_geom_bond_site_symmetry_2
_geom_bond_publ_flag
Co1 O2 2.098(2) 2_766 ?
Co1 O2 2.098(2) . ?
Co1 O3 2.078(2) . ?
Co1 O3 2.078(2) 2_766 ?
Co1 O1 2.077(3) 2_766 ?
Co1 O1 2.077(3) . ?
V2 O10 1.951(2) . ?
V2 O5 1.894(2) . ?
V2 O8 1.681(2) . ?
V2 O17 2.141(2) 2_665 ?
V2 O17 2.101(2) . ?
V2 O9 1.695(2) . ?
V1 O10 1.984(2) 2_665 ?
V1 O5 2.013(2) . ?
V1 O17 2.238(2) . ?
V1 O6 1.843(2) . ?
V1 O4 1.618(2) . ?
V1 O7 1.789(2) . ?
V3 O10 1.973(2) . ?
V3 O5 2.007(2) 2_665 ?
V3 O17 2.244(2) . ?
V3 O16 1.802(2) . ?
V3 O11 1.615(2) . ?
V3 O12 1.844(2) . ?
V5 O8 2.049(2) . ?
V5 O17 2.299(2) . ?
V5 O6 1.863(2) . ?
V5 O16 1.890(2) . ?
V5 O14 1.832(2) . ?
V5 O15 1.596(2) . ?
V4 O17 2.300(2) . ?
V4 O9 2.032(2) 2_665 ?
V4 O12 1.841(2) . ?
V4 O7 1.901(2) . ?
V4 O14 1.821(2) . ?
V4 O13 1.615(2) . ?
Na3 O23 2.396(2) 2_777 ?
Na3 O23 2.396(2) . ?
Na3 O21 2.400(2) 2_777 ?
Na3 O21 2.400(2) . ?
Na3 O22 2.415(2) 2_777 ?
Na3 O22 2.415(2) . ?
Na2 O23 2.370(3) . ?
Na2 O21 2.594(3) . ?
Na2 O19 2.422(3) . ?
Na2 O18 2.366(3) . ?
Na2 O24 2.350(3) . ?
Na2 O20 2.373(3) . ?
Na1 O18 2.409(3) . ?
Na1 O18 2.409(3) 2_776 ?
Na1 O24 2.301(3) 2_776 ?
Na1 O24 2.301(3) . ?
Na1 O15 2.402(2) . ?
Na1 O15 2.402(2) 2_776 ?
O23 H23A 0.9900 . ?
O23 H23B 0.9900 . ?
O21 H21A 0.9900 . ?
O21 H21B 0.9900 . ?
O2 H2A 0.8849 . ?
O2 H2B 0.8845 . ?
O25 H25A 0.8703 . ?
O25 H25B 0.8702 . ?
O3 H3A 0.8712 . ?
O3 H3B 0.8710 . ?
O22 H22A 0.8887 . ?
O22 H22B 0.8882 . ?
O19 H19A 0.8703 . ?
O19 H19B 0.8699 . ?
O1 H1A 0.8701 . ?
O1 H1B 0.8700 . ?
O18 H18A 0.9900 . ?
O18 H18B 0.9900 . ?
O24 H24A 0.9900 . ?
O24 H24B 0.9900 . ?
O20 H20A 0.8897 . ?
O20 H20B 0.8881 . ?
O27 H27A 0.8701 . ?
O27 H27B 0.8701 . ?
O27 O26 1.192(13) . ?
O26 H26A 0.8699 . ?
O26 H26B 0.8699 . ?

loop_
_geom_torsion_atom_site_label_1
_geom_torsion_atom_site_label_2
_geom_torsion_atom_site_label_3
_geom_torsion_atom_site_label_4
_geom_torsion
_geom_torsion_site_symmetry_1
_geom_torsion_site_symmetry_2
_geom_torsion_site_symmetry_3
_geom_torsion_site_symmetry_4
_geom_torsion_publ_flag
O10 V2 O5 V1 -55.6(3) . . . . ?
O10 V2 O5 V3 50.8(3) . . . 2_665 ?
O10 V2 O8 V5 82.13(11) . . . . ?
O10 V2 O9 V4 -81.59(11) . . . 2_665 ?
O10 V1 O6 V5 33.7(3) 2_665 . . . ?
O10 V1 O7 V4 -84.27(13) 2_665 . . . ?
O10 V3 O16 V5 -83.82(13) . . . . ?
O10 V3 O12 V4 31.7(3) . . . . ?
O5 V2 O8 V5 -78.49(12) . . . . ?
O5 V2 O9 V4 77.47(12) . . . 2_665 ?
O5 V1 O6 V5 85.64(13) . . . . ?
O5 V1 O7 V4 -26.0(3) . . . . ?
O5 V3 O16 V5 -24.9(3) 2_665 . . . ?
O5 V3 O12 V4 85.02(13) 2_665 . . . ?
O8 V2 O5 V1 72.94(12) . . . . ?
O8 V2 O5 V3 179.30(11) . . . 2_665 ?
O8 V2 O9 V4 -179.70(11) . . . 2_665 ?
O8 V5 O6 V1 -85.83(13) . . . . ?
O8 V5 O16 V3 83.87(13) . . . . ?
O8 V5 O14 V4 2.4(3) . . . . ?
O8 V5 O15 Na1 -79.5(8) . . . . ?
O17 V2 O5 V1 -13.78(9) . . . . ?
O17 V2 O5 V1 -93.20(10) 2_665 . . . ?
O17 V2 O5 V3 13.16(10) 2_665 . . 2_665 ?
O17 V2 O5 V3 92.57(11) . . . 2_665 ?
O17 V2 O8 V5 11.0(5) 2_665 . . . ?
O17 V2 O8 V5 2.24(11) . . . . ?
O17 V2 O9 V4 -2.28(11) 2_665 . . 2_665 ?
O17 V2 O9 V4 -7.7(4) . . . 2_665 ?
O17 V1 O6 V5 10.29(12) . . . . ?
O17 V1 O7 V4 -7.91(11) . . . . ?
O17 V3 O16 V5 -7.97(11) . . . . ?
O17 V3 O12 V4 9.46(11) . . . . ?
O17 V5 O6 V1 -10.09(12) . . . . ?
O17 V5 O16 V3 7.86(11) . . . . ?
O17 V5 O14 V4 -0.85(12) . . . . ?
O17 V4 O12 V3 -9.27(11) . . . . ?
O17 V4 O14 V5 0.85(12) . . . . ?
O9 V2 O5 V1 -178.22(11) . . . . ?
O9 V2 O5 V3 -71.87(12) . . . 2_665 ?
O9 V2 O8 V5 -179.89(10) . . . . ?
O9 V4 O12 V3 -85.00(13) 2_665 . . . ?
O9 V4 O14 V5 6.0(3) 2_665 . . . ?
O6 V1 O7 V4 70.95(13) . . . . ?
O6 V5 O16 V3 22.6(3) . . . . ?
O6 V5 O14 V4 -78.25(13) . . . . ?
O6 V5 O15 Na1 6.4(8) . . . . ?
O4 V1 O6 V5 -175.00(13) . . . . ?
O4 V1 O7 V4 175.31(12) . . . . ?
O16 V3 O12 V4 -70.23(13) . . . . ?
O16 V5 O6 V1 -24.8(3) . . . . ?
O16 V5 O14 V4 76.35(13) . . . . ?
O16 V5 O15 Na1 -164.2(8) . . . . ?
O11 V3 O16 V5 175.12(13) . . . . ?
O11 V3 O12 V4 -175.43(13) . . . . ?
O12 V3 O16 V5 71.43(13) . . . . ?
O12 V4 O14 V5 -77.45(13) . . . . ?
O7 V1 O6 V5 -69.29(14) . . . . ?
O7 V4 O12 V3 -24.4(3) . . . . ?
O7 V4 O14 V5 77.52(13) . . . . ?
O14 V5 O6 V1 71.04(14) . . . . ?
O14 V5 O16 V3 -73.58(13) . . . . ?
O14 V5 O15 Na1 101.7(8) . . . . ?
O14 V4 O12 V3 71.98(13) . . . . ?
O13 V4 O12 V3 177.48(13) . . . . ?
O13 V4 O14 V5 178.52(13) . . . . ?
O15 V5 O6 V1 176.70(14) . . . . ?
O15 V5 O16 V3 -179.02(14) . . . . ?
O15 V5 O14 V4 179.55(13) . . . . ?
